data_7200830
loop_
_publ_author_name
'Bastiat, Guillaume'
'Leroux, Jean-Christophe'

_publ_section_title
;
 Pharmaceutical organogels prepared from aromatic amino acid
 derivatives
;
_journal_issue 23
_journal_name_full 'Journal of Materials Chemistry'
_journal_page_first 3867
_journal_paper_doi 10.1039/b822657a
_journal_volume 19
_journal_year 2009
_chemical_absolute_configuration rmad
_chemical_compound_source 'Synthesized by the authors. See text'
_chemical_formula_moiety 'C28 H47 N O4'
_chemical_formula_sum 'C28 H47 N O4'
_chemical_formula_weight 461.67
_chemical_name_systematic
;
?
;
_space_group_IT_number 4
_symmetry_cell_setting monoclinic
_symmetry_space_group_name_Hall 'P 2yb'
_symmetry_space_group_name_H-M 'P 1 21 1'
_atom_sites_solution_hydrogens geom
_atom_sites_solution_primary direct
_atom_sites_solution_secondary difmap
_audit_creation_method SHELXL-97
_cell_angle_alpha 90
_cell_angle_beta 93.642(2)
_cell_angle_gamma 90
_cell_formula_units_Z 2
_cell_length_a 7.7987(3)
_cell_length_b 4.9374(2)
_cell_length_c 34.7570(14)
_cell_measurement_reflns_used 12612
_cell_measurement_temperature 150
_cell_measurement_theta_max 67.77
_cell_measurement_theta_min 2.55
_cell_volume 1335.63(9)
_computing_cell_refinement 'SAINT V7.34A (Bruker AXS, 2006b)'
_computing_data_collection 'APEX2 v2.1-0 (Bruker AXS, 2006a)'
_computing_data_reduction 'SAINT V7.34A (Bruker AXS, 2006b)'
_computing_molecular_graphics 'SHELXTL v6.12 (Bruker AXS, 2001)'
_computing_publication_material 'UdMX (Maris, 2004)'
_computing_structure_refinement 'SHELXL97 (Sheldrick, 2008)'
_computing_structure_solution 'SHELXS97 (Sheldrick, 2008)'
_diffrn_ambient_temperature 150
_diffrn_detector_area_resol_mean 8.3
_diffrn_measured_fraction_theta_full 0.964
_diffrn_measured_fraction_theta_max 0.964
_diffrn_measurement_device_type 'Bruker Microstar'
_diffrn_measurement_method \w
_diffrn_radiation_monochromator 'Helios optics'
_diffrn_radiation_source 'Rotating Anode'
_diffrn_radiation_type CuK\a
_diffrn_radiation_wavelength 1.54178
_diffrn_reflns_av_R_equivalents 0.040
_diffrn_reflns_av_sigmaI/netI 0.0228
_diffrn_reflns_limit_h_max 9
_diffrn_reflns_limit_h_min -9
_diffrn_reflns_limit_k_max 5
_diffrn_reflns_limit_k_min -5
_diffrn_reflns_limit_l_max 41
_diffrn_reflns_limit_l_min -41
_diffrn_reflns_number 21756
_diffrn_reflns_theta_full 68.02
_diffrn_reflns_theta_max 68.02
_diffrn_reflns_theta_min 1.27
_diffrn_standards_decay_% 1.20
_diffrn_standards_interval_time 900
_diffrn_standards_number 155
_exptl_absorpt_coefficient_mu 0.590
_exptl_absorpt_correction_T_max 0.9825
_exptl_absorpt_correction_T_min 0.7920
_exptl_absorpt_correction_type multi-scan
_exptl_absorpt_process_details 'Sadabs (Sheldrick, 1996)'
_exptl_crystal_colour Colorless
_exptl_crystal_density_diffrn 1.148
_exptl_crystal_density_method 'not measured'
_exptl_crystal_description Needle
_exptl_crystal_F_000 508
_exptl_crystal_size_max 0.10
_exptl_crystal_size_mid 0.05
_exptl_crystal_size_min 0.03
_refine_diff_density_max 0.334
_refine_diff_density_min -0.235
_refine_diff_density_rms 0.039
_refine_ls_abs_structure_details 'Flack H D (1983), 1748 Friedel Pairs'
_refine_ls_abs_structure_Flack -0.14(18)
_refine_ls_extinction_method none
_refine_ls_goodness_of_fit_ref 1.047
_refine_ls_hydrogen_treatment constr
_refine_ls_matrix_type full
_refine_ls_number_parameters 301
_refine_ls_number_reflns 4472
_refine_ls_number_restraints 1
_refine_ls_restrained_S_all 1.047
_refine_ls_R_factor_all 0.0395
_refine_ls_R_factor_gt 0.0369
_refine_ls_shift/su_max 0.001
_refine_ls_shift/su_mean 0.000
_refine_ls_structure_factor_coef Fsqd
_refine_ls_weighting_details 'calc w=1/[\s^2^(Fo^2^)+(0.0682P)^2^+0.0977P] where P=(Fo^2^+2Fc^2^)/3'
_refine_ls_weighting_scheme calc
_refine_ls_wR_factor_gt 0.0999
_refine_ls_wR_factor_ref 0.1016
_reflns_number_gt 4189
_reflns_number_total 4472
_reflns_threshold_expression I>2\s(I)
_cod_data_source_file b822657a.txt
_cod_data_source_block lerux2
_cod_depositor_comments
;
The following automatic conversions were performed:
'_symmetry_cell_setting' value 'Monoclinic' changed to 'monoclinic'
according to '/home/saulius/struct/CIF-dictionaries/cif_core.dic'
dictionary named 'cif_core.dic' version 2.4.1 from
2010-06-29.

'_geom_angle_publ_flag' value 'Y' changed to 'y' according to
'/home/saulius/struct/CIF-dictionaries/cif_core.dic' dictionary named
'cif_core.dic' version 2.4.1 from 2010-06-29 (38
times).

'_geom_bond_publ_flag' value 'Y' changed to 'y' according to
'/home/saulius/struct/CIF-dictionaries/cif_core.dic' dictionary named
'cif_core.dic' version 2.4.1 from 2010-06-29 (33
times).

'_geom_torsion_publ_flag' value 'Y' changed to 'y' according to
'/home/saulius/struct/CIF-dictionaries/cif_core.dic' dictionary named
'cif_core.dic' version 2.4.1 from 2010-06-29 (41 time).

Automatic conversion script
Id: cif_fix_enum 1527 2010-12-29 10:47:43Z saulius 
;
_cod_original_sg_symbol_H-M P21
_cod_database_code 7200830

loop_
_symmetry_equiv_pos_as_xyz
'x, y, z'
'-x, y+1/2, -z'

loop_
_atom_site_label
_atom_site_type_symbol
_atom_site_fract_x
_atom_site_fract_y
_atom_site_fract_z
_atom_site_U_iso_or_equiv
_atom_site_adp_type
_atom_site_occupancy
_atom_site_symmetry_multiplicity
_atom_site_calc_flag
_atom_site_refinement_flags
_atom_site_disorder_assembly
_atom_site_disorder_group
O1 O 1.39645(13) 0.4264(3) 0.86960(3) 0.0506(3) Uani 1 1 d . . .
O2 O 1.38054(14) 0.0502(3) 0.83433(4) 0.0546(4) Uani 1 1 d . . .
O8 O 0.52472(13) 0.0850(3) 0.98267(3) 0.0461(3) Uani 1 1 d . . .
H8A H 0.5232 0.2254 0.9963 0.069 Uiso 1 1 calc R . .
O12 O 0.93412(13) 0.4733(3) 0.82262(3) 0.0386(3) Uani 1 1 d . . .
C1 C 1.5643(2) 0.4778(5) 0.85532(5) 0.0532(5) Uani 1 1 d . . .
H1A H 1.6473 0.3470 0.8667 0.080 Uiso 1 1 calc R . .
H1B H 1.6013 0.6618 0.8624 0.080 Uiso 1 1 calc R . .
H1C H 1.5577 0.4594 0.8272 0.080 Uiso 1 1 calc R . .
C2 C 1.31925(18) 0.2004(4) 0.85639(4) 0.0346(3) Uani 1 1 d . . .
C3 C 1.14296(16) 0.1718(3) 0.87231(4) 0.0299(3) Uani 1 1 d . . .
H3 H 1.1024 0.3565 0.8792 0.036 Uiso 1 1 calc R . .
C4 C 1.15321(16) -0.0027(4) 0.90912(4) 0.0329(3) Uani 1 1 d . . .
H4A H 1.1744 -0.1938 0.9022 0.039 Uiso 1 1 calc R . .
H4B H 1.2506 0.0593 0.9266 0.039 Uiso 1 1 calc R . .
C5 C 0.98884(17) 0.0161(3) 0.92967(4) 0.0313(3) Uani 1 1 d . . .
C6 C 0.96836(19) 0.2122(4) 0.95751(4) 0.0361(4) Uani 1 1 d . . .
H6 H 1.0612 0.3309 0.9644 0.043 Uiso 1 1 calc R . .
C7 C 0.81550(19) 0.2397(4) 0.97558(4) 0.0372(4) Uani 1 1 d . . .
H7 H 0.8043 0.3746 0.9947 0.045 Uiso 1 1 calc R . .
C8 C 0.68029(18) 0.0692(4) 0.96543(4) 0.0359(3) Uani 1 1 d . . .
C9 C 0.6968(2) -0.1295(4) 0.93799(5) 0.0426(4) Uani 1 1 d . . .
H9 H 0.6035 -0.2473 0.9311 0.051 Uiso 1 1 calc R . .
C10 C 0.85132(18) -0.1556(4) 0.92052(4) 0.0381(4) Uani 1 1 d . . .
H10 H 0.8631 -0.2941 0.9019 0.046 Uiso 1 1 calc R . .
N11 N 1.02189(13) 0.0612(3) 0.84308(3) 0.0289(3) Uani 1 1 d . . .
H11 H 1.0104 -0.1155 0.8408 0.035 Uiso 1 1 calc R . .
C12 C 0.92679(17) 0.2263(4) 0.81939(4) 0.0286(3) Uani 1 1 d . . .
C13 C 0.80790(17) 0.0848(4) 0.78981(4) 0.0300(3) Uani 1 1 d . . .
H13A H 0.6940 0.0618 0.8004 0.036 Uiso 1 1 calc R . .
H13B H 0.8541 -0.0979 0.7849 0.036 Uiso 1 1 calc R . .
C14 C 0.78556(17) 0.2375(4) 0.75188(4) 0.0320(3) Uani 1 1 d . . .
H14A H 0.8991 0.2583 0.7410 0.038 Uiso 1 1 calc R . .
H14B H 0.7405 0.4209 0.7568 0.038 Uiso 1 1 calc R . .
C15 C 0.66394(17) 0.0942(4) 0.72260(4) 0.0306(3) Uani 1 1 d . . .
H15A H 0.7061 -0.0924 0.7188 0.037 Uiso 1 1 calc R . .
H15B H 0.5491 0.0813 0.7331 0.037 Uiso 1 1 calc R . .
C16 C 0.64616(18) 0.2362(4) 0.68376(4) 0.0330(3) Uani 1 1 d . . .
H16A H 0.7611 0.2496 0.6733 0.040 Uiso 1 1 calc R . .
H16B H 0.6039 0.4227 0.6876 0.040 Uiso 1 1 calc R . .
C17 C 0.52497(17) 0.0937(4) 0.65426(4) 0.0309(3) Uani 1 1 d . . .
H17A H 0.4095 0.0831 0.6645 0.037 Uiso 1 1 calc R . .
H17B H 0.5661 -0.0939 0.6507 0.037 Uiso 1 1 calc R . .
C18 C 0.51009(17) 0.2344(4) 0.61521(4) 0.0317(3) Uani 1 1 d . . .
H18A H 0.4695 0.4221 0.6188 0.038 Uiso 1 1 calc R . .
H18B H 0.6256 0.2443 0.6050 0.038 Uiso 1 1 calc R . .
C19 C 0.38847(17) 0.0931(4) 0.58567(4) 0.0308(3) Uani 1 1 d . . .
H19A H 0.4288 -0.0948 0.5822 0.037 Uiso 1 1 calc R . .
H19B H 0.2729 0.0838 0.5958 0.037 Uiso 1 1 calc R . .
C20 C 0.37411(17) 0.2333(4) 0.54662(4) 0.0313(3) Uani 1 1 d . . .
H20A H 0.4896 0.2418 0.5364 0.038 Uiso 1 1 calc R . .
H20B H 0.3344 0.4216 0.5501 0.038 Uiso 1 1 calc R . .
C21 C 0.25168(17) 0.0931(4) 0.51707(4) 0.0311(3) Uani 1 1 d . . .
H21A H 0.2913 -0.0952 0.5136 0.037 Uiso 1 1 calc R . .
H21B H 0.1362 0.0848 0.5273 0.037 Uiso 1 1 calc R . .
C22 C 0.23719(18) 0.2327(4) 0.47800(4) 0.0324(3) Uani 1 1 d . . .
H22A H 0.1976 0.4211 0.4815 0.039 Uiso 1 1 calc R . .
H22B H 0.3526 0.2409 0.4677 0.039 Uiso 1 1 calc R . .
C23 C 0.11498(17) 0.0928(4) 0.44858(4) 0.0313(3) Uani 1 1 d . . .
H23A H -0.0005 0.0847 0.4588 0.038 Uiso 1 1 calc R . .
H23B H 0.1545 -0.0957 0.4451 0.038 Uiso 1 1 calc R . .
C24 C 0.10037(17) 0.2321(4) 0.40938(4) 0.0318(3) Uani 1 1 d . . .
H24A H 0.0610 0.4206 0.4128 0.038 Uiso 1 1 calc R . .
H24B H 0.2158 0.2399 0.3991 0.038 Uiso 1 1 calc R . .
C25 C -0.02210(17) 0.0922(4) 0.37998(4) 0.0310(3) Uani 1 1 d . . .
H25A H -0.1375 0.0844 0.3903 0.037 Uiso 1 1 calc R . .
H25B H 0.0173 -0.0964 0.3766 0.037 Uiso 1 1 calc R . .
C26 C -0.03680(18) 0.2308(4) 0.34081(4) 0.0321(3) Uani 1 1 d . . .
H26A H 0.0788 0.2406 0.3307 0.038 Uiso 1 1 calc R . .
H26B H -0.0777 0.4186 0.3442 0.038 Uiso 1 1 calc R . .
C27 C -0.15795(17) 0.0882(4) 0.31122(4) 0.0319(3) Uani 1 1 d . . .
H27A H -0.1178 -0.1003 0.3080 0.038 Uiso 1 1 calc R . .
H27B H -0.2739 0.0801 0.3212 0.038 Uiso 1 1 calc R . .
C28 C -0.17092(19) 0.2256(4) 0.27200(4) 0.0364(4) Uani 1 1 d . . .
H28A H -0.2135 0.4127 0.2751 0.044 Uiso 1 1 calc R . .
H28B H -0.0546 0.2373 0.2623 0.044 Uiso 1 1 calc R . .
C29 C -0.2885(2) 0.0802(5) 0.24233(4) 0.0458(4) Uani 1 1 d . . .
H29A H -0.2458 -0.1040 0.2386 0.069 Uiso 1 1 calc R . .
H29B H -0.2909 0.1787 0.2178 0.069 Uiso 1 1 calc R . .
H29C H -0.4049 0.0720 0.2514 0.069 Uiso 1 1 calc R . .

loop_
_atom_site_aniso_label
_atom_site_aniso_U_11
_atom_site_aniso_U_22
_atom_site_aniso_U_33
_atom_site_aniso_U_23
_atom_site_aniso_U_13
_atom_site_aniso_U_12
O1 0.0358(5) 0.0564(9) 0.0608(7) -0.0228(6) 0.0136(5) -0.0131(6)
O2 0.0461(6) 0.0525(9) 0.0675(7) -0.0262(7) 0.0217(5) -0.0088(6)
O8 0.0444(6) 0.0484(8) 0.0475(6) -0.0055(6) 0.0178(5) -0.0044(6)
O12 0.0436(6) 0.0245(8) 0.0463(6) -0.0006(5) -0.0087(4) -0.0024(5)
C1 0.0359(8) 0.0605(14) 0.0644(10) -0.0145(10) 0.0131(7) -0.0127(9)
C2 0.0329(7) 0.0348(10) 0.0358(7) -0.0037(7) -0.0004(5) -0.0018(7)
C3 0.0274(6) 0.0281(9) 0.0337(7) -0.0055(6) -0.0009(5) -0.0008(6)
C4 0.0292(6) 0.0338(10) 0.0350(7) -0.0017(6) -0.0038(5) 0.0025(6)
C5 0.0314(7) 0.0323(10) 0.0297(6) 0.0031(6) -0.0019(5) 0.0027(6)
C6 0.0366(7) 0.0377(10) 0.0332(7) -0.0002(7) -0.0032(5) -0.0018(7)
C7 0.0438(8) 0.0379(11) 0.0297(7) -0.0016(6) 0.0018(6) 0.0013(7)
C8 0.0356(7) 0.0391(10) 0.0338(7) 0.0034(7) 0.0075(5) 0.0025(7)
C9 0.0397(8) 0.0420(11) 0.0468(8) -0.0084(8) 0.0073(6) -0.0099(8)
C10 0.0375(7) 0.0376(11) 0.0397(8) -0.0086(7) 0.0057(6) -0.0028(7)
N11 0.0302(5) 0.0219(7) 0.0338(5) -0.0018(5) -0.0040(4) -0.0005(5)
C12 0.0276(7) 0.0293(11) 0.0292(6) 0.0012(6) 0.0043(5) -0.0017(6)
C13 0.0317(6) 0.0269(9) 0.0312(6) 0.0001(6) 0.0003(5) -0.0032(7)
C14 0.0313(7) 0.0317(10) 0.0327(7) 0.0050(7) -0.0009(5) -0.0027(6)
C15 0.0307(6) 0.0282(9) 0.0327(6) -0.0002(6) 0.0000(5) -0.0017(6)
C16 0.0312(7) 0.0335(10) 0.0340(7) 0.0026(7) -0.0001(5) -0.0024(7)
C17 0.0320(7) 0.0297(9) 0.0308(6) 0.0016(6) 0.0005(5) -0.0019(7)
C18 0.0316(7) 0.0315(10) 0.0319(7) 0.0021(6) 0.0008(5) -0.0003(6)
C19 0.0317(7) 0.0291(9) 0.0314(6) 0.0014(6) 0.0015(5) -0.0015(7)
C20 0.0313(7) 0.0307(10) 0.0319(7) 0.0017(6) 0.0013(5) -0.0012(6)
C21 0.0324(7) 0.0296(9) 0.0313(6) 0.0011(6) 0.0020(5) -0.0004(7)
C22 0.0325(7) 0.0322(10) 0.0326(7) 0.0023(7) 0.0019(5) -0.0011(6)
C23 0.0336(7) 0.0285(9) 0.0317(6) 0.0007(6) 0.0022(5) -0.0006(7)
C24 0.0320(7) 0.0302(10) 0.0332(7) 0.0031(7) 0.0008(5) -0.0002(6)
C25 0.0334(7) 0.0292(9) 0.0304(6) -0.0005(6) 0.0028(5) -0.0031(7)
C26 0.0317(7) 0.0314(10) 0.0332(7) 0.0027(7) 0.0019(5) -0.0010(6)
C27 0.0330(7) 0.0307(9) 0.0321(6) 0.0016(7) 0.0029(5) -0.0003(7)
C28 0.0373(7) 0.0365(10) 0.0352(7) 0.0053(7) 0.0006(6) 0.0000(7)
C29 0.0518(9) 0.0494(12) 0.0351(7) 0.0028(8) -0.0050(6) -0.0039(9)

loop_
_atom_type_symbol
_atom_type_description
_atom_type_scat_dispersion_real
_atom_type_scat_dispersion_imag
_atom_type_scat_source
C C 0.0181 0.0091 'International Tables Vol C Tables 4.2.6.8 and 6.1.1.4'
H H 0.0000 0.0000 'International Tables Vol C Tables 4.2.6.8 and 6.1.1.4'
N N 0.0311 0.0180 'International Tables Vol C Tables 4.2.6.8 and 6.1.1.4'
O O 0.0492 0.0322 'International Tables Vol C Tables 4.2.6.8 and 6.1.1.4'

loop_
_geom_angle_atom_site_label_1
_geom_angle_atom_site_label_2
_geom_angle_atom_site_label_3
_geom_angle_site_symmetry_1
_geom_angle_site_symmetry_2
_geom_angle_site_symmetry_3
_geom_angle
_geom_angle_publ_flag
C2 O1 C1 . . . 115.16(13) y
C8 O8 H8A . . . 109.5 ?
O1 C1 H1A . . . 109.5 ?
O1 C1 H1B . . . 109.5 ?
H1A C1 H1B . . . 109.5 ?
O1 C1 H1C . . . 109.5 ?
H1A C1 H1C . . . 109.5 ?
H1B C1 H1C . . . 109.5 ?
O2 C2 O1 . . . 123.52(14) y
O2 C2 C3 . . . 125.92(15) y
O1 C2 C3 . . . 110.53(13) y
N11 C3 C2 . . . 110.11(11) y
N11 C3 C4 . . . 111.63(12) y
C2 C3 C4 . . . 110.72(11) y
N11 C3 H3 . . . 108.1 ?
C2 C3 H3 . . . 108.1 ?
C4 C3 H3 . . . 108.1 ?
C5 C4 C3 . . . 110.96(11) y
C5 C4 H4A . . . 109.4 ?
C3 C4 H4A . . . 109.4 ?
C5 C4 H4B . . . 109.4 ?
C3 C4 H4B . . . 109.4 ?
H4A C4 H4B . . . 108 ?
C6 C5 C10 . . . 117.72(13) y
C6 C5 C4 . . . 120.84(13) y
C10 C5 C4 . . . 121.40(13) y
C5 C6 C7 . . . 121.63(15) y
C5 C6 H6 . . . 119.2 ?
C7 C6 H6 . . . 119.2 ?
C8 C7 C6 . . . 119.32(15) y
C8 C7 H7 . . . 120.3 ?
C6 C7 H7 . . . 120.3 ?
C7 C8 C9 . . . 120.51(13) y
C7 C8 O8 . . . 122.05(14) y
C9 C8 O8 . . . 117.42(14) y
C8 C9 C10 . . . 119.32(15) y
C8 C9 H9 . . . 120.3 ?
C10 C9 H9 . . . 120.3 ?
C5 C10 C9 . . . 121.48(15) y
C5 C10 H10 . . . 119.3 ?
C9 C10 H10 . . . 119.3 ?
C12 N11 C3 . . . 120.62(14) y
C12 N11 H11 . . . 119.7 ?
C3 N11 H11 . . . 119.7 ?
O12 C12 N11 . . . 121.70(13) y
O12 C12 C13 . . . 123.04(13) y
N11 C12 C13 . . . 115.24(14) y
C12 C13 C14 . . . 113.13(13) y
C12 C13 H13A . . . 109 ?
C14 C13 H13A . . . 109 ?
C12 C13 H13B . . . 109 ?
C14 C13 H13B . . . 109 ?
H13A C13 H13B . . . 107.8 ?
C13 C14 C15 . . . 112.47(13) y
C13 C14 H14A . . . 109.1 ?
C15 C14 H14A . . . 109.1 ?
C13 C14 H14B . . . 109.1 ?
C15 C14 H14B . . . 109.1 ?
H14A C14 H14B . . . 107.8 ?
C16 C15 C14 . . . 113.44(14) y
C16 C15 H15A . . . 108.9 ?
C14 C15 H15A . . . 108.9 ?
C16 C15 H15B . . . 108.9 ?
C14 C15 H15B . . . 108.9 ?
H15A C15 H15B . . . 107.7 ?
C15 C16 C17 . . . 113.76(13) y
C15 C16 H16A . . . 108.8 ?
C17 C16 H16A . . . 108.8 ?
C15 C16 H16B . . . 108.8 ?
C17 C16 H16B . . . 108.8 ?
H16A C16 H16B . . . 107.7 ?
C16 C17 C18 . . . 113.48(14) y
C16 C17 H17A . . . 108.9 ?
C18 C17 H17A . . . 108.9 ?
C16 C17 H17B . . . 108.9 ?
C18 C17 H17B . . . 108.9 ?
H17A C17 H17B . . . 107.7 ?
C19 C18 C17 . . . 113.66(13) y
C19 C18 H18A . . . 108.8 ?
C17 C18 H18A . . . 108.8 ?
C19 C18 H18B . . . 108.8 ?
C17 C18 H18B . . . 108.8 ?
H18A C18 H18B . . . 107.7 ?
C20 C19 C18 . . . 113.63(13) y
C20 C19 H19A . . . 108.8 ?
C18 C19 H19A . . . 108.8 ?
C20 C19 H19B . . . 108.8 ?
C18 C19 H19B . . . 108.8 ?
H19A C19 H19B . . . 107.7 ?
C19 C20 C21 . . . 113.71(13) y
C19 C20 H20A . . . 108.8 ?
C21 C20 H20A . . . 108.8 ?
C19 C20 H20B . . . 108.8 ?
C21 C20 H20B . . . 108.8 ?
H20A C20 H20B . . . 107.7 ?
C22 C21 C20 . . . 113.82(13) y
C22 C21 H21A . . . 108.8 ?
C20 C21 H21A . . . 108.8 ?
C22 C21 H21B . . . 108.8 ?
C20 C21 H21B . . . 108.8 ?
H21A C21 H21B . . . 107.7 ?
C23 C22 C21 . . . 113.75(13) y
C23 C22 H22A . . . 108.8 ?
C21 C22 H22A . . . 108.8 ?
C23 C22 H22B . . . 108.8 ?
C21 C22 H22B . . . 108.8 ?
H22A C22 H22B . . . 107.7 ?
C22 C23 C24 . . . 113.86(14) y
C22 C23 H23A . . . 108.8 ?
C24 C23 H23A . . . 108.8 ?
C22 C23 H23B . . . 108.8 ?
C24 C23 H23B . . . 108.8 ?
H23A C23 H23B . . . 107.7 ?
C25 C24 C23 . . . 113.84(13) y
C25 C24 H24A . . . 108.8 ?
C23 C24 H24A . . . 108.8 ?
C25 C24 H24B . . . 108.8 ?
C23 C24 H24B . . . 108.8 ?
H24A C24 H24B . . . 107.7 ?
C24 C25 C26 . . . 113.93(14) y
C24 C25 H25A . . . 108.8 ?
C26 C25 H25A . . . 108.8 ?
C24 C25 H25B . . . 108.8 ?
C26 C25 H25B . . . 108.8 ?
H25A C25 H25B . . . 107.7 ?
C25 C26 C27 . . . 113.84(14) y
C25 C26 H26A . . . 108.8 ?
C27 C26 H26A . . . 108.8 ?
C25 C26 H26B . . . 108.8 ?
C27 C26 H26B . . . 108.8 ?
H26A C26 H26B . . . 107.7 ?
C28 C27 C26 . . . 113.70(14) y
C28 C27 H27A . . . 108.8 ?
C26 C27 H27A . . . 108.8 ?
C28 C27 H27B . . . 108.8 ?
C26 C27 H27B . . . 108.8 ?
H27A C27 H27B . . . 107.7 ?
C29 C28 C27 . . . 113.67(15) y
C29 C28 H28A . . . 108.8 ?
C27 C28 H28A . . . 108.8 ?
C29 C28 H28B . . . 108.8 ?
C27 C28 H28B . . . 108.8 ?
H28A C28 H28B . . . 107.7 ?
C28 C29 H29A . . . 109.5 ?
C28 C29 H29B . . . 109.5 ?
H29A C29 H29B . . . 109.5 ?
C28 C29 H29C . . . 109.5 ?
H29A C29 H29C . . . 109.5 ?
H29B C29 H29C . . . 109.5 ?

loop_
_geom_bond_atom_site_label_1
_geom_bond_atom_site_label_2
_geom_bond_site_symmetry_1
_geom_bond_site_symmetry_2
_geom_bond_distance
_geom_bond_publ_flag
O1 C2 . . 1.336(2) y
O1 C1 . . 1.4519(18) y
O2 C2 . . 1.189(2) y
O8 C8 . . 1.3890(16) y
O8 H8a . . 0.84 ?
O12 C12 . . 1.226(2) y
C1 H1a . . 0.98 ?
C1 H1b . . 0.98 ?
C1 H1c . . 0.98 ?
C2 C3 . . 1.5208(19) y
C3 N11 . . 1.4490(16) y
C3 C4 . . 1.541(2) y
C3 H3 . . 1 ?
C4 C5 . . 1.5093(18) y
C4 H4a . . 0.99 ?
C4 H4b . . 0.99 ?
C5 C6 . . 1.385(2) y
C5 C10 . . 1.388(2) y
C6 C7 . . 1.389(2) y
C6 H6 . . 0.95 ?
C7 C8 . . 1.377(2) y
C7 H7 . . 0.95 ?
C8 C9 . . 1.380(2) y
C9 C10 . . 1.389(2) y
C9 H9 . . 0.95 ?
C10 H10 . . 0.95 ?
N11 C12 . . 1.3471(19) y
N11 H11 . . 0.88 ?
C12 C13 . . 1.5113(19) y
C13 C14 . . 1.5190(19) y
C13 H13a . . 0.99 ?
C13 H13b . . 0.99 ?
C14 C15 . . 1.5208(19) y
C14 H14a . . 0.99 ?
C14 H14b . . 0.99 ?
C15 C16 . . 1.5194(19) y
C15 H15a . . 0.99 ?
C15 H15b . . 0.99 ?
C16 C17 . . 1.522(2) y
C16 H16a . . 0.99 ?
C16 H16b . . 0.99 ?
C17 C18 . . 1.5228(19) y
C17 H17a . . 0.99 ?
C17 H17b . . 0.99 ?
C18 C19 . . 1.5219(19) y
C18 H18a . . 0.99 ?
C18 H18b . . 0.99 ?
C19 C20 . . 1.5214(19) y
C19 H19a . . 0.99 ?
C19 H19b . . 0.99 ?
C20 C21 . . 1.5233(19) y
C20 H20a . . 0.99 ?
C20 H20b . . 0.99 ?
C21 C22 . . 1.521(2) y
C21 H21a . . 0.99 ?
C21 H21b . . 0.99 ?
C22 C23 . . 1.519(2) y
C22 H22a . . 0.99 ?
C22 H22b . . 0.99 ?
C23 C24 . . 1.524(2) y
C23 H23a . . 0.99 ?
C23 H23b . . 0.99 ?
C24 C25 . . 1.520(2) y
C24 H24a . . 0.99 ?
C24 H24b . . 0.99 ?
C25 C26 . . 1.521(2) y
C25 H25a . . 0.99 ?
C25 H25b . . 0.99 ?
C26 C27 . . 1.524(2) y
C26 H26a . . 0.99 ?
C26 H26b . . 0.99 ?
C27 C28 . . 1.520(2) y
C27 H27a . . 0.99 ?
C27 H27b . . 0.99 ?
C28 C29 . . 1.516(2) y
C28 H28a . . 0.99 ?
C28 H28b . . 0.99 ?
C29 H29a . . 0.98 ?
C29 H29b . . 0.98 ?
C29 H29c . . 0.98 ?

loop_
_geom_hbond_atom_site_label_D
_geom_hbond_atom_site_label_H
_geom_hbond_atom_site_label_A
_geom_hbond_distance_DH
_geom_hbond_distance_HA
_geom_hbond_distance_DA
_geom_hbond_angle_DHA
_geom_hbond_site_symmetry_A
O8 H8A O8 0.84 1.97 2.7845(9) 164.8 2_657
N11 H11 O12 0.88 2.2 3.0558(18) 165.1 1_545

loop_
_geom_torsion_atom_site_label_1
_geom_torsion_atom_site_label_2
_geom_torsion_atom_site_label_3
_geom_torsion_atom_site_label_4
_geom_torsion_site_symmetry_1
_geom_torsion_site_symmetry_2
_geom_torsion_site_symmetry_3
_geom_torsion_site_symmetry_4
_geom_torsion
_geom_torsion_publ_flag
C1 O1 C2 O2 . . . . -0.5(2) y
C1 O1 C2 C3 . . . . -178.38(14) y
O2 C2 C3 N11 . . . . -35.6(2) y
O1 C2 C3 N11 . . . . 142.21(13) y
O2 C2 C3 C4 . . . . 88.28(18) y
O1 C2 C3 C4 . . . . -93.87(16) y
N11 C3 C4 C5 . . . . -68.93(15) y
C2 C3 C4 C5 . . . . 168.02(12) y
C3 C4 C5 C6 . . . . -90.26(15) y
C3 C4 C5 C10 . . . . 87.60(18) y
C10 C5 C6 C7 . . . . -0.6(2) y
C4 C5 C6 C7 . . . . 177.33(13) y
C5 C6 C7 C8 . . . . -0.5(2) y
C6 C7 C8 C9 . . . . 0.9(2) y
C6 C7 C8 O8 . . . . 179.46(14) y
C7 C8 C9 C10 . . . . -0.3(3) y
O8 C8 C9 C10 . . . . -178.87(15) y
C6 C5 C10 C9 . . . . 1.3(2) y
C4 C5 C10 C9 . . . . -176.64(15) y
C8 C9 C10 C5 . . . . -0.9(3) y
C2 C3 N11 C12 . . . . -91.54(16) y
C4 C3 N11 C12 . . . . 145.07(12) y
C3 N11 C12 O12 . . . . -2.9(2) y
C3 N11 C12 C13 . . . . 178.99(11) y
O12 C12 C13 C14 . . . . 35.7(2) y
N11 C12 C13 C14 . . . . -146.24(12) y
C12 C13 C14 C15 . . . . -179.30(11) y
C13 C14 C15 C16 . . . . -177.23(12) y
C14 C15 C16 C17 . . . . 179.86(12) y
C15 C16 C17 C18 . . . . -179.02(12) y
C16 C17 C18 C19 . . . . -179.77(12) y
C17 C18 C19 C20 . . . . -179.81(12) y
C18 C19 C20 C21 . . . . -179.68(12) y
C19 C20 C21 C22 . . . . -179.96(12) y
C20 C21 C22 C23 . . . . -179.97(12) y
C21 C22 C23 C24 . . . . -179.93(12) y
C22 C23 C24 C25 . . . . -179.92(12) y
C23 C24 C25 C26 . . . . -179.96(12) y
C24 C25 C26 C27 . . . . 179.27(12) y
C25 C26 C27 C28 . . . . -179.41(12) y
C26 C27 C28 C29 . . . . 178.76(13) y

loop_
_cod_related_entry_id
_cod_related_entry_database
_cod_related_entry_code
1 ChemSpider 114845
